data_1554741
loop_
_publ_author_name
'Liu, Xiong-Li'
'Gong, Yi'
'Chen, Shuang'
'Zuo, Xiong'
'Yao, Zhen'
'Zhou, Ying'

_publ_section_title
;
 Bifunctional oxindole-chromone 4C building block directed asymmetric
 synthesis of bispirocyclic hexahydroxanthones featuring five contiguous
 stereocenters and two side-by-side oxindoles
;
_journal_issue 10
_journal_name_full 'Organic Chemistry Frontiers'
_journal_page_first 1603
_journal_paper_doi 10.1039/C9QO00127A
_journal_volume 6
_journal_year 2019
_chemical_absolute_configuration ad
_chemical_formula_moiety '0.5(C40 H37 N4 O9), 0.5(C40 H38 N4 O9)'
_chemical_formula_sum 'C40 H37.5 N4 O9'
_chemical_formula_weight 718.24
_space_group_crystal_system monoclinic
_space_group_IT_number 5
_space_group_name_Hall 'C 2y'
_space_group_name_H-M_alt 'C 1 2 1'
_atom_sites_solution_hydrogens geom
_atom_sites_solution_primary dual
_audit_creation_date 2017-11-27
_audit_creation_method
;
Olex2 1.2
(compiled 2017.08.10 svn.r3458 for OlexSys, GUI svn.r5381)
;
_audit_update_record
;
2019-01-17 deposited with the CCDC.	2019-03-29 downloaded from the CCDC.
;
_cell_angle_alpha 90
_cell_angle_beta 103.6650(10)
_cell_angle_gamma 90
_cell_formula_units_Z 8
_cell_length_a 29.1304(3)
_cell_length_b 17.26870(10)
_cell_length_c 17.73280(10)
_cell_measurement_reflns_used 30077
_cell_measurement_temperature 100.00(10)
_cell_measurement_theta_max 73.4910
_cell_measurement_theta_min 2.5300
_cell_volume 8667.88(12)
_computing_cell_refinement 'CrysAlisPro 1.171.38.43f (Rigaku OD, 2015)'
_computing_data_collection 'CrysAlisPro 1.171.38.43f (Rigaku OD, 2015)'
_computing_data_reduction 'CrysAlisPro 1.171.38.43f (Rigaku OD, 2015)'
_computing_molecular_graphics 'Olex2 (Dolomanov et al., 2009)'
_computing_publication_material 'Olex2 (Dolomanov et al., 2009)'
_computing_structure_refinement 'ShelXL (Sheldrick, 2015)'
_computing_structure_solution 'ShelXT (Sheldrick, 2015)'
_diffrn_ambient_environment N~2~
_diffrn_ambient_temperature 100.00(10)
_diffrn_detector 'CCD plate'
_diffrn_detector_area_resol_mean 5.2684
_diffrn_detector_type AtlasS2
_diffrn_measured_fraction_theta_full 1.000
_diffrn_measured_fraction_theta_max 0.985
_diffrn_measurement_details
;
List of Runs (angles in degrees, time in seconds):

  # Type    Start    End  Width  t~exp~   \w     \q     \k     \f   Frames
#--------------------------------------------------------------------------
  1  \w    -96.00  -2.00   1.00    1.00    --  -41.11 125.00  90.00   94
  2  \w    -96.00  -2.00   1.00    1.00    --  -41.11 125.00 -60.00   94
  3  \w   -117.00 -51.00   1.00    1.00    --  -41.11-158.00 154.00   66
  4  \w   -117.00  -9.00   1.00    1.00    --  -41.11 -77.00-180.00  108
  5  \w      1.00  82.00   1.00    1.00    --   41.11 -99.00  90.00   81
  6  \w     13.00 113.00   1.00    1.00    --   41.11  57.00  60.00  100
  7  \w     34.00 121.00   1.00    5.00    --  106.95-125.00 -90.00   87
  8  \w     31.00 135.00   1.00    5.00    --  106.95 -30.00 -90.00  104
  9  \w     78.00 178.00   1.00    5.00    --  106.95  61.00  30.00  100
 10  \w     81.00 178.00   1.00    5.00    --  106.95  45.00  90.00   97
 11  \w     35.00 136.00   1.00    5.00    --  106.95 -61.00  90.00  101
 12  \w     79.00 178.00   1.00    5.00    --  106.95  30.00-180.00   99
 13  \w     24.00 109.00   1.00    5.00    --  106.95 -94.00 -60.00   85
 14  \w     34.00 121.00   1.00    5.00    --  106.95-125.00-180.00   87
 15  \w     81.00 178.00   1.00    5.00    --  106.95  45.00-120.00   97
 16  \w     34.00 121.00   1.00    5.00    --  106.95-125.00   0.00   87
 17  \w     94.00 144.00   1.00    5.00    --  106.95 125.00   0.00   50
;
_diffrn_measurement_device 'four-circle diffractometer'
_diffrn_measurement_device_type 'SuperNova, Dual, Cu at zero, AtlasS2'
_diffrn_measurement_method '\w scans'
_diffrn_orient_matrix_type 'CrysAlisPro convention (1999,Acta A55,543-557)'
_diffrn_orient_matrix_UB_11 0.0532576000
_diffrn_orient_matrix_UB_12 0.0173925000
_diffrn_orient_matrix_UB_13 0.0264399000
_diffrn_orient_matrix_UB_21 -0.0085487000
_diffrn_orient_matrix_UB_22 0.0815672000
_diffrn_orient_matrix_UB_23 -0.0357677000
_diffrn_orient_matrix_UB_31 -0.0072836000
_diffrn_orient_matrix_UB_32 0.0317031000
_diffrn_orient_matrix_UB_33 0.0775383000
_diffrn_radiation_monochromator mirror
_diffrn_radiation_probe x-ray
_diffrn_radiation_type CuK\a
_diffrn_radiation_wavelength 1.54184
_diffrn_reflns_av_R_equivalents 0.0321
_diffrn_reflns_av_unetI/netI 0.0308
_diffrn_reflns_Laue_measured_fraction_full 1.000
_diffrn_reflns_Laue_measured_fraction_max 0.985
_diffrn_reflns_limit_h_max 35
_diffrn_reflns_limit_h_min -34
_diffrn_reflns_limit_k_max 21
_diffrn_reflns_limit_k_min -21
_diffrn_reflns_limit_l_max 21
_diffrn_reflns_limit_l_min -16
_diffrn_reflns_number 39695
_diffrn_reflns_point_group_measured_fraction_full 0.982
_diffrn_reflns_point_group_measured_fraction_max 0.952
_diffrn_reflns_theta_full 67.684
_diffrn_reflns_theta_max 73.586
_diffrn_reflns_theta_min 2.564
_diffrn_source 'micro-focus sealed X-ray tube'
_diffrn_source_type 'SuperNova (Cu) X-ray Source'
_exptl_absorpt_coefficient_mu 0.651
_exptl_absorpt_correction_T_max 1.00000
_exptl_absorpt_correction_T_min 0.70054
_exptl_absorpt_correction_type multi-scan
_exptl_absorpt_process_details
;
CrysAlisPro 1.171.38.43f (Rigaku Oxford Diffraction, 2015)
Empirical absorption correction using spherical harmonics,
 implemented in SCALE3 ABSPACK scaling algorithm.
;
_exptl_crystal_colour colourless
_exptl_crystal_colour_primary colourless
_exptl_crystal_density_diffrn 1.101
_exptl_crystal_description block
_exptl_crystal_F_000 3020
_exptl_crystal_size_max 0.14
_exptl_crystal_size_mid 0.12
_exptl_crystal_size_min 0.11
_refine_diff_density_max 0.568
_refine_diff_density_min -0.347
_refine_diff_density_rms 0.062
_refine_ls_abs_structure_details
;
 Flack x determined using 7297 quotients [(I+)-(I-)]/[(I+)+(I-)]
 (Parsons, Flack and Wagner, Acta Cryst. B69 (2013) 249-259).
;
_refine_ls_abs_structure_Flack 0.11(5)
_refine_ls_extinction_method none
_refine_ls_goodness_of_fit_ref 1.080
_refine_ls_hydrogen_treatment constr
_refine_ls_matrix_type full
_refine_ls_number_parameters 969
_refine_ls_number_reflns 16671
_refine_ls_number_restraints 8
_refine_ls_restrained_S_all 1.088
_refine_ls_R_factor_all 0.0509
_refine_ls_R_factor_gt 0.0499
_refine_ls_shift/su_max 0.009
_refine_ls_shift/su_mean 0.001
_refine_ls_structure_factor_coef Fsqd
_refine_ls_weighting_details 'w=1/[\s^2^(Fo^2^)+(0.0990P)^2^+4.0420P] where P=(Fo^2^+2Fc^2^)/3'
_refine_ls_weighting_scheme calc
_refine_ls_wR_factor_gt 0.1465
_refine_ls_wR_factor_ref 0.1481
_reflns_Friedel_coverage 0.868
_reflns_Friedel_fraction_full 0.963
_reflns_Friedel_fraction_max 0.917
_reflns_number_gt 16246
_reflns_number_total 16671
_reflns_threshold_expression 'I > 2\s(I)'
_cod_data_source_file c9qo00127a2.cif
_cod_data_source_block myy_19
_cod_original_formula_sum 'C40 H37.50 N4 O9'
_cod_database_code 1554741
_shelx_shelxl_version_number 2017/1
_shelx_space_group_comment
;
The symmetry employed for this shelxl refinement is uniquely defined
by the following loop, which should always be used as a source of
symmetry information in preference to the above space-group names.
They are only intended as comments.
;
_shelx_estimated_absorpt_t_max 0.932
_shelx_estimated_absorpt_t_min 0.914
_reflns_odcompleteness_completeness 100.00
_reflns_odcompleteness_iscentric 1
_reflns_odcompleteness_theta 66.97
_olex2_refinement_description
;
1. Fixed Uiso
 At 1.2 times of:
  All C(H) groups, All C(H,H) groups
 At 1.5 times of:
  All C(H,H,H) groups
2. Rigid bond restraints
 C02I, C032
 with sigma for 1-2 distances of 0.01 and sigma for 1-3 distances of 0.01
3. Uiso/Uaniso restraints and constraints
C02I \\sim C032: within 2A with sigma of 0.002 and sigma for terminal atoms of
0.004
4.a Ternary CH refined with riding coordinates:
 C17(H17), C18(H18), C01H(H01H), C19(H19), C01J(H01J), C02G(H02G)
4.b Secondary CH2 refined with riding coordinates:
 C16(H16A,H16B), C01U(H01A,H01B), C02N(H02A,H02C)
4.c Aromatic/amide H refined with riding coordinates:
 C6(H6), C11(H11), C13(H13), C26(H26), C3(H3), C01G(H01G), C14(H14),
 C01Q(H01Q), C01S(H01S), C01W(H01W), C01Y(H01Y), C020(H020), C021(H021), C5(H5),
  C02B(H02B), C4(H4), C24(H24), C02E(H02E), C02F(H02F), C23(H23), C32(H32)
4.d Idealised Me refined as rotating group:
 C38(H38A,H38B,H38C), C39(H39A,H39B,H39C), C30(H30A,H30B,H30C), C34(H34A,H34B,
 H34C), C37(H37A,H37B,H37C), C02Q(H02D,H02H,H02I), C02R(H02J,H02K,H02L),
 C02T(H02M,H02N,H02O), C31(H31A,H31B,H31C), C02V(H02P,H02Q,H02R), C02X(H02S,
 H02T,H02U), C02Y(H02V,H02W,H02X), C032(H03A,H03B,H03C), C33(H33A,H33B,H33C)
;
_olex2_submission_special_instructions 'No special instructions were received'
_oxdiff_exptl_absorpt_empirical_details
;
Empirical correction (ABSPACK) includes:
- Absorption correction using spherical harmonics
- Frame scaling
- Detector area scaling
;
_oxdiff_exptl_absorpt_empirical_full_max 1.505
_oxdiff_exptl_absorpt_empirical_full_min 0.678

loop_
_space_group_symop_operation_xyz
'x, y, z'
'-x, y, -z'
'x+1/2, y+1/2, z'
'-x+1/2, y+1/2, -z'

loop_
_atom_site_label
_atom_site_type_symbol
_atom_site_fract_x
_atom_site_fract_y
_atom_site_fract_z
_atom_site_U_iso_or_equiv
_atom_site_adp_type
_atom_site_occupancy
_atom_site_site_symmetry_order
_atom_site_calc_flag
_atom_site_refinement_flags_posn
_atom_site_refinement_flags_adp
O3 O 0.39414(7) 0.70416(12) 0.48324(11) 0.0253(4) Uani 1 1 d . .
O2 O 0.34961(8) 0.84646(12) 0.28010(13) 0.0289(4) Uani 1 1 d . .
O003 O 0.23662(8) 0.67891(13) 0.26995(12) 0.0296(4) Uani 1 1 d . .
O1 O 0.39500(8) 0.63849(13) 0.21089(12) 0.0292(4) Uani 1 1 d . .
O5 O 0.44467(7) 0.59100(14) 0.57717(12) 0.0285(4) Uani 1 1 d . .
O8 O 0.24077(8) 0.85271(13) 0.30902(14) 0.0338(5) Uani 1 1 d . .
O007 O 0.41575(8) 0.39357(14) 0.13723(13) 0.0327(5) Uani 1 1 d . .
O008 O 0.40287(8) 0.46243(14) 0.40591(12) 0.0320(5) Uani 1 1 d . .
O009 O 0.27037(9) 0.22463(13) 0.20233(14) 0.0356(5) Uani 1 1 d . .
O00A O 0.37682(9) 0.24681(13) 0.30854(13) 0.0332(5) Uani 1 1 d . .
O00B O 0.25551(8) 0.39771(13) 0.22271(13) 0.0315(5) Uani 1 1 d . .
O4 O 0.39337(9) 0.53956(18) 0.64162(14) 0.0432(6) Uani 1 1 d . .
O00D O 0.37350(12) 0.18090(16) 0.08419(19) 0.0510(7) Uani 1 1 d . .
N1 N 0.36808(9) 0.58518(14) 0.51742(13) 0.0237(5) Uani 1 1 d . .
O00F O 0.39105(13) 0.5449(2) -0.04659(17) 0.0639(10) Uani 1 1 d . .
N00G N 0.22878(11) 0.38188(16) 0.09048(16) 0.0332(6) Uani 1 1 d . .
N00H N 0.34472(12) 0.13263(17) 0.09589(19) 0.0396(7) Uani 1 1 d . .
O6 O 0.35015(12) 0.91331(18) 0.4919(2) 0.0586(8) Uani 1 1 d . .
N3 N 0.21737(11) 0.92635(17) 0.30202(18) 0.0366(6) Uani 1 1 d . .
O00K O 0.34310(13) 0.06524(15) 0.0739(2) 0.0557(8) Uani 1 1 d . .
N00L N 0.37825(10) 0.49618(16) 0.06254(15) 0.0304(5) Uani 1 1 d . .
N00M N 0.24765(12) 0.15115(17) 0.18819(19) 0.0399(7) Uani 1 1 d . .
N4 N 0.32434(13) 0.95918(18) 0.4489(2) 0.0477(8) Uani 1 1 d . .
N2 N 0.20822(10) 0.69209(18) 0.37972(15) 0.0329(6) Uani 1 1 d . .
C8 C 0.36694(10) 0.65018(16) 0.47021(16) 0.0229(5) Uani 1 1 d . .
C27 C 0.28132(10) 0.85635(17) 0.36191(16) 0.0244(5) Uani 1 1 d . .
C6 C 0.31954(12) 0.46446(18) 0.51701(18) 0.0312(6) Uani 1 1 d . .
H6 H 0.338001 0.444832 0.563130 0.037 Uiso 1 1 calc R .
C00S C 0.39844(12) 0.25386(19) 0.38528(19) 0.0308(6) Uani 1 1 d . .
C10 C 0.27460(10) 0.72461(16) 0.47164(16) 0.0221(5) Uani 1 1 d . .
C2 C 0.30236(11) 0.56599(17) 0.41936(16) 0.0247(6) Uani 1 1 d . .
C20 C 0.38323(10) 0.70017(18) 0.23320(16) 0.0257(6) Uani 1 1 d . .
C00W C 0.31576(12) 0.51542(17) 0.11974(16) 0.0268(6) Uani 1 1 d . .
C7 C 0.32941(11) 0.53537(16) 0.48786(16) 0.0246(5) Uani 1 1 d . .
C11 C 0.30010(10) 0.74531(16) 0.54539(17) 0.0229(5) Uani 1 1 d . .
H11 H 0.332163 0.756459 0.554162 0.027 Uiso 1 1 calc R .
C13 C 0.22925(12) 0.73395(18) 0.59089(18) 0.0294(6) Uani 1 1 d . .
H13 H 0.214235 0.736739 0.631632 0.035 Uiso 1 1 calc R .
C28 C 0.28643(12) 0.93010(18) 0.39114(19) 0.0306(6) Uani 1 1 d . .
C12 C 0.27732(12) 0.74926(16) 0.60616(17) 0.0269(6) Uani 1 1 d . .
C17 C 0.31301(10) 0.78667(16) 0.37121(16) 0.0230(5) Uani 1 1 d . .
H17 H 0.341210 0.798403 0.412112 0.028 Uiso 1 1 calc R .
C26 C 0.41651(12) 0.7784(2) 0.13991(19) 0.0339(7) Uani 1 1 d . .
H26 H 0.425981 0.732499 0.120752 0.041 Uiso 1 1 calc R .
C18 C 0.32900(10) 0.77371(17) 0.29579(16) 0.0243(6) Uani 1 1 d . .
H18 H 0.301593 0.761599 0.253508 0.029 Uiso 1 1 calc R .
C36 C 0.48682(11) 0.5907(2) 0.64404(18) 0.0344(7) Uani 1 1 d . .
C16 C 0.34236(10) 0.63342(16) 0.32698(16) 0.0230(5) Uani 1 1 d . .
H16A H 0.365830 0.592520 0.334720 0.028 Uiso 1 1 calc R .
H16B H 0.316515 0.618337 0.284165 0.028 Uiso 1 1 calc R .
C017 C 0.24245(11) 0.69319(17) 0.33969(17) 0.0265(6) Uani 1 1 d . .
C21 C 0.39015(11) 0.77460(19) 0.19680(17) 0.0285(6) Uani 1 1 d . .
C9 C 0.28981(10) 0.71306(16) 0.39643(15) 0.0209(5) Uani 1 1 d . .
C35 C 0.40297(12) 0.56937(19) 0.58662(17) 0.0300(6) Uani 1 1 d . .
C01B C 0.38329(11) 0.43892(17) 0.12066(17) 0.0277(6) Uani 1 1 d . .
O7 O 0.32996(14) 1.02985(18) 0.4515(3) 0.0853(14) Uani 1 1 d . .
C01D C 0.26254(11) 0.38395(17) 0.15871(18) 0.0280(6) Uani 1 1 d . .
C3 C 0.26464(12) 0.52373(18) 0.37693(17) 0.0296(6) Uani 1 1 d . .
H3 H 0.246660 0.542659 0.330117 0.036 Uiso 1 1 calc R .
C15 C 0.22624(11) 0.71007(18) 0.45811(17) 0.0277(6) Uani 1 1 d . .
C01G C 0.32405(14) 0.61231(19) 0.02452(19) 0.0356(7) Uani 1 1 d . .
H01G H 0.339378 0.631718 -0.011898 0.043 Uiso 1 1 calc R .
C01H C 0.33739(12) 0.29863(17) 0.18617(18) 0.0279(6) Uani 1 1 d . .
H01H H 0.366214 0.289176 0.168139 0.033 Uiso 1 1 calc R .
C19 C 0.36439(10) 0.70812(16) 0.30564(16) 0.0228(5) Uani 1 1 d . .
H19 H 0.390995 0.721455 0.348848 0.027 Uiso 1 1 calc R .
C01J C 0.35204(11) 0.31479(17) 0.27346(17) 0.0264(6) Uani 1 1 d . .
H01J H 0.323888 0.323119 0.293666 0.032 Uiso 1 1 calc R .
C01K C 0.30781(12) 0.22618(18) 0.17151(18) 0.0292(6) Uani 1 1 d . .
C01L C 0.40799(12) 0.3252(2) 0.42172(18) 0.0318(6) Uani 1 1 d . .
C22 C 0.37485(11) 0.84276(19) 0.22428(17) 0.0286(6) Uani 1 1 d . .
C01N C 0.30107(14) 0.3242(2) -0.07725(18) 0.0374(8) Uani 1 1 d . .
C14 C 0.20237(12) 0.7145(2) 0.51718(19) 0.0310(6) Uani 1 1 d . .
H14 H 0.170099 0.705056 0.508083 0.037 Uiso 1 1 calc R .
C1 C 0.32368(10) 0.64177(16) 0.40093(15) 0.0216(5) Uani 1 1 d . .
C01Q C 0.27798(12) 0.55551(19) 0.13611(18) 0.0302(6) Uani 1 1 d . .
H01Q H 0.263050 0.537208 0.173498 0.036 Uiso 1 1 calc R .
O01R O 0.43234(16) 0.4403(3) 0.0001(2) 0.0805(13) Uani 1 1 d . .
C01S C 0.43570(13) 0.1910(2) 0.5042(2) 0.0426(8) Uani 1 1 d . .
H01S H 0.445143 0.145382 0.531258 0.051 Uiso 1 1 calc R .
C01T C 0.24836(13) 0.36323(17) 0.02760(19) 0.0332(7) Uani 1 1 d . .
C01U C 0.35926(11) 0.45721(17) 0.24710(16) 0.0260(6) Uani 1 1 d . .
H01A H 0.381204 0.500356 0.256150 0.031 Uiso 1 1 calc R .
H01B H 0.332617 0.470755 0.268526 0.031 Uiso 1 1 calc R .
C29 C 0.24532(12) 0.97113(19) 0.35089(19) 0.0327(7) Uani 1 1 d . .
C01W C 0.32354(14) 0.33253(19) 0.00128(18) 0.0335(7) Uani 1 1 d . .
H01W H 0.355935 0.324743 0.018298 0.040 Uiso 1 1 calc R .
C01X C 0.39813(11) 0.39861(18) 0.37642(17) 0.0266(6) Uani 1 1 d . .
C01Y C 0.22555(14) 0.35508(19) -0.0498(2) 0.0370(7) Uani 1 1 d . .
H01Y H 0.193075 0.361877 -0.066850 0.044 Uiso 1 1 calc R .
C25 C 0.42878(13) 0.8475(2) 0.1116(2) 0.0383(7) Uani 1 1 d . .
C020 C 0.41234(12) 0.1868(2) 0.4268(2) 0.0368(7) Uani 1 1 d . .
H020 H 0.405998 0.138803 0.402789 0.044 Uiso 1 1 calc R .
C021 C 0.25311(14) 0.33643(19) -0.10051(18) 0.0376(7) Uani 1 1 d . .
H021 H 0.238614 0.331910 -0.152996 0.045 Uiso 1 1 calc R .
C022 C 0.29670(12) 0.35261(17) 0.05333(17) 0.0302(6) Uani 1 1 d . .
C023 C 0.31144(12) 0.36885(17) 0.13989(17) 0.0274(6) Uani 1 1 d . .
C024 C 0.33876(13) 0.54380(18) 0.06437(16) 0.0304(6) Uani 1 1 d . .
C025 C 0.44537(13) 0.2600(2) 0.5423(2) 0.0403(8) Uani 1 1 d . .
C5 C 0.28099(13) 0.42413(18) 0.4744(2) 0.0342(7) Uani 1 1 d . .
H5 H 0.273081 0.376768 0.492894 0.041 Uiso 1 1 calc R .
C027 C 0.27234(13) 0.11106(19) 0.1500(2) 0.0346(7) Uani 1 1 d . .
C38 C 0.52545(12) 0.6182(2) 0.60639(19) 0.0365(7) Uani 1 1 d . .
H38A H 0.528974 0.581944 0.567106 0.055 Uiso 1 1 calc GR .
H38B H 0.554659 0.622026 0.644978 0.055 Uiso 1 1 calc GR .
H38C H 0.517195 0.668066 0.583226 0.055 Uiso 1 1 calc GR .
C029 C 0.31062(12) 0.15625(18) 0.13711(18) 0.0302(6) Uani 1 1 d . .
C02A C 0.34174(11) 0.44411(17) 0.15909(16) 0.0257(6) Uani 1 1 d . .
C02B C 0.43082(13) 0.3285(2) 0.50043(19) 0.0363(7) Uani 1 1 d . .
H02B H 0.436424 0.376173 0.525243 0.044 Uiso 1 1 calc R .
C4 C 0.25401(14) 0.4523(2) 0.4054(2) 0.0375(7) Uani 1 1 d . .
H4 H 0.228580 0.423613 0.377645 0.045 Uiso 1 1 calc R .
C24 C 0.41233(13) 0.9159(2) 0.1400(2) 0.0400(8) Uani 1 1 d . .
H24 H 0.419664 0.963455 0.121114 0.048 Uiso 1 1 calc R .
C02E C 0.26276(13) 0.62342(19) 0.09583(18) 0.0336(7) Uani 1 1 d . .
H02E H 0.237214 0.650505 0.105695 0.040 Uiso 1 1 calc R .
C02F C 0.28560(15) 0.6507(2) 0.04113(19) 0.0391(8) Uani 1 1 d . .
H02F H 0.274923 0.696126 0.014579 0.047 Uiso 1 1 calc R .
C02G C 0.38360(11) 0.38582(17) 0.28883(16) 0.0255(6) Uani 1 1 d . .
H02G H 0.412082 0.375480 0.270135 0.031 Uiso 1 1 calc R .
C02H C 0.40531(13) 0.4943(3) 0.0052(2) 0.0413(8) Uani 1 1 d . .
C02I C 0.40926(15) 0.5520(3) -0.1179(2) 0.0538(11) Uani 1 1 d . U
C23 C 0.38575(12) 0.9147(2) 0.1949(2) 0.0362(7) Uani 1 1 d . .
H23 H 0.375148 0.960638 0.212286 0.043 Uiso 1 1 calc R .
C39 C 0.47897(15) 0.6485(3) 0.7024(2) 0.0544(11) Uani 1 1 d . .
H39A H 0.467061 0.695735 0.676543 0.082 Uiso 1 1 calc GR .
H39B H 0.508322 0.658589 0.739129 0.082 Uiso 1 1 calc GR .
H39C H 0.456500 0.628310 0.729190 0.082 Uiso 1 1 calc GR .
C30 C 0.23211(15) 1.0539(2) 0.3592(2) 0.0407(8) Uani 1 1 d . .
H30A H 0.251009 1.086786 0.334990 0.061 Uiso 1 1 calc GR .
H30B H 0.237525 1.066718 0.413245 0.061 Uiso 1 1 calc GR .
H30C H 0.199319 1.061238 0.334640 0.061 Uiso 1 1 calc GR .
C34 C 0.30506(13) 0.7673(2) 0.68742(18) 0.0339(7) Uani 1 1 d . .
H34A H 0.310614 0.720388 0.717196 0.051 Uiso 1 1 calc GR .
H34B H 0.287454 0.802786 0.711395 0.051 Uiso 1 1 calc GR .
H34C H 0.334747 0.790301 0.685377 0.051 Uiso 1 1 calc GR .
C02N C 0.17882(14) 0.3920(3) 0.0873(2) 0.0433(8) Uani 1 1 d . .
H02A H 0.164228 0.420566 0.040730 0.052 Uiso 1 1 calc R .
H02C H 0.175428 0.422513 0.131646 0.052 Uiso 1 1 calc R .
C37 C 0.49733(14) 0.5105(3) 0.6756(3) 0.0503(10) Uani 1 1 d . .
H37A H 0.471305 0.492005 0.695109 0.075 Uiso 1 1 calc GR .
H37B H 0.525417 0.511329 0.716792 0.075 Uiso 1 1 calc GR .
H37C H 0.502021 0.476828 0.634966 0.075 Uiso 1 1 calc GR .
C02Q C 0.25875(15) 0.0288(2) 0.1283(2) 0.0430(8) Uani 1 1 d . .
H02D H 0.230420 0.016098 0.144440 0.064 Uiso 1 1 calc GR .
H02H H 0.283776 -0.005169 0.153620 0.064 Uiso 1 1 calc GR .
H02I H 0.253348 0.022740 0.073125 0.064 Uiso 1 1 calc GR .
C02R C 0.33011(18) 0.3020(3) -0.1347(2) 0.0513(10) Uani 1 1 d . .
H02J H 0.335591 0.347148 -0.162966 0.077 Uiso 1 1 calc GR .
H02K H 0.313261 0.264083 -0.170281 0.077 Uiso 1 1 calc GR .
H02L H 0.359825 0.280831 -0.107210 0.077 Uiso 1 1 calc GR .
C32 C 0.15812(15) 0.6778(4) 0.3445(2) 0.0574(12) Uani 1 1 d . .
H32 H 0.139330 0.715347 0.314563 0.069 Uiso 1 1 calc R .
C02T C 0.47187(18) 0.2638(3) 0.6261(3) 0.0609(12) Uani 1 1 d . .
H02M H 0.461570 0.222511 0.654455 0.091 Uiso 1 1 calc GR .
H02N H 0.465835 0.312617 0.647771 0.091 Uiso 1 1 calc GR .
H02O H 0.505121 0.258626 0.629574 0.091 Uiso 1 1 calc GR .
C31 C 0.45884(15) 0.8523(3) 0.0536(3) 0.0514(10) Uani 1 1 d . .
H31A H 0.490549 0.866019 0.079722 0.077 Uiso 1 1 calc GR .
H31B H 0.446228 0.891004 0.015422 0.077 Uiso 1 1 calc GR .
H31C H 0.458953 0.803055 0.028574 0.077 Uiso 1 1 calc GR .
C02V C 0.15339(16) 0.3161(3) 0.0875(3) 0.0578(11) Uani 1 1 d . .
H02P H 0.154114 0.287676 0.041230 0.087 Uiso 1 1 calc GR .
H02Q H 0.121188 0.325720 0.089121 0.087 Uiso 1 1 calc GR .
H02R H 0.168672 0.286424 0.132168 0.087 Uiso 1 1 calc GR .
C02X C 0.3917(3) 0.4855(6) -0.1674(3) 0.095(2) Uani 1 1 d . .
H02S H 0.415603 0.446061 -0.159708 0.142 Uiso 1 1 calc GR .
H02T H 0.384143 0.501435 -0.220761 0.142 Uiso 1 1 calc GR .
H02U H 0.363916 0.465373 -0.154181 0.142 Uiso 1 1 calc GR .
C02Y C 0.4640(2) 0.5589(5) -0.1004(3) 0.0822(19) Uani 1 1 d . .
H02V H 0.474742 0.593621 -0.057618 0.123 Uiso 1 1 calc GR .
H02W H 0.473107 0.578493 -0.145382 0.123 Uiso 1 1 calc GR .
H02X H 0.477888 0.508772 -0.087426 0.123 Uiso 1 1 calc GR .
C032 C 0.3864(2) 0.6242(5) -0.1566(4) 0.0865(17) Uani 1 1 d . U
H03A H 0.352918 0.616399 -0.173283 0.130 Uiso 1 1 calc GR .
H03B H 0.398990 0.635870 -0.200654 0.130 Uiso 1 1 calc GR .
H03C H 0.392731 0.666498 -0.120463 0.130 Uiso 1 1 calc GR .
C33 C 0.1396(3) 0.6055(5) 0.3575(6) 0.101(2) Uani 1 1 d . .
H33A H 0.112929 0.593775 0.315703 0.151 Uiso 1 1 calc GR .
H33B H 0.129779 0.606721 0.405508 0.151 Uiso 1 1 calc GR .
H33C H 0.163365 0.566398 0.360238 0.151 Uiso 1 1 calc GR .

loop_
_atom_site_aniso_label
_atom_site_aniso_U_11
_atom_site_aniso_U_22
_atom_site_aniso_U_33
_atom_site_aniso_U_23
_atom_site_aniso_U_13
_atom_site_aniso_U_12
O3 0.0305(10) 0.0239(10) 0.0226(9) -0.0012(8) 0.0083(8) -0.0025(8)
O2 0.0399(11) 0.0218(10) 0.0297(10) 0.0049(8) 0.0178(9) -0.0010(8)
O003 0.0378(11) 0.0344(11) 0.0174(9) -0.0005(8) 0.0080(8) -0.0029(9)
O1 0.0414(12) 0.0289(10) 0.0216(10) -0.0025(8) 0.0159(8) 0.0022(9)
O5 0.0274(10) 0.0402(12) 0.0198(9) 0.0061(9) 0.0091(8) 0.0000(9)
O8 0.0364(11) 0.0268(11) 0.0364(12) -0.0053(9) 0.0049(9) 0.0079(9)
O007 0.0440(12) 0.0308(11) 0.0278(11) 0.0034(9) 0.0174(9) 0.0008(9)
O008 0.0424(12) 0.0310(11) 0.0231(10) -0.0015(9) 0.0087(9) 0.0019(9)
O009 0.0539(14) 0.0235(10) 0.0366(12) -0.0087(9) 0.0252(11) -0.0100(9)
O00A 0.0528(13) 0.0226(10) 0.0278(11) 0.0044(9) 0.0166(10) 0.0038(9)
O00B 0.0433(12) 0.0294(10) 0.0247(10) -0.0028(9) 0.0142(9) -0.0012(9)
O4 0.0350(12) 0.0690(18) 0.0288(11) 0.0209(12) 0.0138(9) 0.0000(11)
O00D 0.0714(18) 0.0320(13) 0.0641(18) -0.0126(13) 0.0447(15) -0.0085(12)
N1 0.0277(12) 0.0265(12) 0.0189(11) 0.0031(9) 0.0094(9) -0.0006(9)
O00F 0.085(2) 0.085(2) 0.0322(13) 0.0326(15) 0.0353(15) 0.0371(19)
N00G 0.0427(15) 0.0297(13) 0.0261(13) -0.0028(11) 0.0064(11) 0.0011(11)
N00H 0.0571(18) 0.0246(13) 0.0427(16) -0.0074(12) 0.0231(14) -0.0004(12)
O6 0.0621(18) 0.0432(15) 0.0572(18) -0.0164(14) -0.0124(15) 0.0094(13)
N3 0.0425(15) 0.0293(13) 0.0374(15) -0.0017(12) 0.0085(12) 0.0146(11)
O00K 0.080(2) 0.0242(12) 0.072(2) -0.0118(13) 0.0363(17) 0.0041(12)
N00L 0.0434(15) 0.0299(13) 0.0203(11) 0.0049(10) 0.0124(10) -0.0033(11)
N00M 0.0547(18) 0.0260(13) 0.0437(16) -0.0044(12) 0.0210(14) -0.0099(12)
N4 0.0524(18) 0.0286(15) 0.057(2) -0.0148(14) 0.0032(15) 0.0025(13)
N2 0.0354(14) 0.0428(15) 0.0234(12) -0.0012(11) 0.0123(10) -0.0071(11)
C8 0.0306(13) 0.0206(12) 0.0208(13) -0.0020(10) 0.0129(10) 0.0002(10)
C27 0.0331(14) 0.0246(13) 0.0179(12) 0.0013(11) 0.0111(10) 0.0000(11)
C6 0.0482(18) 0.0266(14) 0.0239(14) 0.0035(12) 0.0188(12) 0.0012(13)
C00S 0.0373(16) 0.0298(15) 0.0301(15) 0.0080(13) 0.0176(13) 0.0048(12)
C10 0.0308(14) 0.0189(12) 0.0199(12) 0.0004(10) 0.0125(10) 0.0004(10)
C2 0.0336(14) 0.0248(14) 0.0187(12) -0.0037(11) 0.0121(11) -0.0025(11)
C20 0.0285(13) 0.0297(14) 0.0194(12) -0.0005(11) 0.0069(10) -0.0007(11)
C00W 0.0415(16) 0.0218(13) 0.0168(12) -0.0023(11) 0.0063(11) -0.0021(11)
C7 0.0350(15) 0.0211(13) 0.0221(13) 0.0003(11) 0.0157(11) -0.0015(11)
C11 0.0288(13) 0.0188(12) 0.0233(13) -0.0004(10) 0.0110(11) 0.0007(10)
C13 0.0450(17) 0.0273(14) 0.0219(13) 0.0031(11) 0.0200(12) 0.0051(12)
C28 0.0401(16) 0.0222(14) 0.0332(15) 0.0000(12) 0.0163(13) -0.0001(12)
C12 0.0438(16) 0.0185(12) 0.0209(13) 0.0009(11) 0.0126(12) 0.0060(11)
C17 0.0306(14) 0.0195(12) 0.0219(13) -0.0016(10) 0.0120(11) -0.0015(10)
C26 0.0356(16) 0.0423(18) 0.0261(15) 0.0049(13) 0.0119(12) 0.0003(13)
C18 0.0327(14) 0.0247(13) 0.0190(13) 0.0024(10) 0.0132(11) -0.0008(11)
C36 0.0299(15) 0.053(2) 0.0220(13) 0.0029(14) 0.0088(12) 0.0016(14)
C16 0.0328(14) 0.0185(12) 0.0195(12) 0.0021(10) 0.0096(11) -0.0017(10)
C017 0.0337(15) 0.0222(13) 0.0243(14) 0.0024(11) 0.0082(11) -0.0016(11)
C21 0.0319(14) 0.0341(16) 0.0206(13) 0.0032(12) 0.0081(11) -0.0021(12)
C9 0.0289(13) 0.0191(12) 0.0164(12) 0.0001(10) 0.0085(10) -0.0018(10)
C35 0.0355(16) 0.0365(16) 0.0207(13) 0.0051(12) 0.0120(12) 0.0061(12)
C01B 0.0383(15) 0.0261(14) 0.0204(13) 0.0010(11) 0.0107(11) -0.0026(12)
O7 0.073(2) 0.0246(14) 0.138(4) -0.0239(18) -0.017(2) 0.0018(14)
C01D 0.0376(15) 0.0223(13) 0.0260(14) 0.0009(11) 0.0113(12) 0.0010(11)
C3 0.0456(17) 0.0240(14) 0.0211(13) -0.0071(11) 0.0115(12) -0.0092(12)
C15 0.0322(14) 0.0301(15) 0.0229(14) 0.0036(11) 0.0108(11) -0.0008(11)
C01G 0.059(2) 0.0261(15) 0.0233(14) 0.0025(12) 0.0128(14) -0.0007(14)
C01H 0.0419(16) 0.0213(13) 0.0250(14) 0.0024(11) 0.0171(12) 0.0014(11)
C19 0.0291(13) 0.0231(13) 0.0197(12) 0.0015(10) 0.0127(10) -0.0010(10)
C01J 0.0383(15) 0.0211(13) 0.0221(13) 0.0010(11) 0.0119(11) 0.0008(11)
C01K 0.0460(17) 0.0227(14) 0.0235(13) 0.0008(11) 0.0174(12) 0.0014(12)
C01L 0.0367(15) 0.0366(16) 0.0257(14) 0.0049(13) 0.0144(12) 0.0087(13)
C22 0.0320(14) 0.0312(15) 0.0254(13) 0.0077(12) 0.0121(11) 0.0002(12)
C01N 0.065(2) 0.0282(15) 0.0213(14) -0.0039(12) 0.0149(14) -0.0123(14)
C14 0.0343(15) 0.0344(15) 0.0287(15) 0.0018(13) 0.0161(12) 0.0034(12)
C1 0.0300(13) 0.0199(12) 0.0167(12) -0.0013(10) 0.0092(10) 0.0008(10)
C01Q 0.0416(17) 0.0264(14) 0.0230(13) -0.0030(12) 0.0086(12) -0.0003(12)
O01R 0.089(3) 0.102(3) 0.067(2) 0.031(2) 0.050(2) 0.030(2)
C01S 0.0446(18) 0.046(2) 0.0426(19) 0.0242(17) 0.0215(15) 0.0149(15)
C01T 0.0526(19) 0.0198(13) 0.0266(15) -0.0003(12) 0.0082(14) -0.0046(12)
C01U 0.0370(15) 0.0245(13) 0.0186(12) -0.0012(11) 0.0105(11) -0.0011(11)
C29 0.0452(18) 0.0271(15) 0.0314(15) 0.0045(13) 0.0203(13) 0.0055(13)
C01W 0.0557(19) 0.0259(14) 0.0206(14) -0.0043(12) 0.0125(13) -0.0069(13)
C01X 0.0349(14) 0.0254(14) 0.0214(13) -0.0016(11) 0.0104(11) 0.0009(11)
C01Y 0.0510(19) 0.0260(15) 0.0295(16) 0.0018(13) 0.0006(14) -0.0055(13)
C25 0.0404(17) 0.048(2) 0.0313(16) 0.0116(15) 0.0174(14) -0.0007(15)
C020 0.0406(17) 0.0364(17) 0.0391(17) 0.0120(15) 0.0211(14) 0.0087(14)
C021 0.066(2) 0.0267(15) 0.0195(13) -0.0023(12) 0.0088(14) -0.0083(15)
C022 0.0504(18) 0.0209(13) 0.0205(13) -0.0006(11) 0.0106(12) -0.0056(12)
C023 0.0425(16) 0.0212(13) 0.0210(13) 0.0006(11) 0.0123(12) -0.0012(11)
C024 0.0521(18) 0.0240(14) 0.0162(12) -0.0011(11) 0.0100(12) -0.0013(13)
C025 0.0411(18) 0.050(2) 0.0337(17) 0.0166(16) 0.0164(14) 0.0126(15)
C5 0.055(2) 0.0198(13) 0.0348(16) 0.0012(12) 0.0251(15) -0.0078(13)
C027 0.051(2) 0.0233(14) 0.0309(15) -0.0006(12) 0.0126(14) -0.0051(13)
C38 0.0348(16) 0.0500(19) 0.0259(14) 0.0015(14) 0.0097(12) -0.0048(14)
C029 0.0454(17) 0.0213(13) 0.0265(14) -0.0004(11) 0.0136(12) -0.0009(12)
C02A 0.0369(15) 0.0225(13) 0.0197(12) 0.0002(11) 0.0107(11) -0.0013(11)
C02B 0.0444(18) 0.0438(19) 0.0228(14) 0.0113(14) 0.0121(13) 0.0113(14)
C4 0.055(2) 0.0311(16) 0.0313(16) -0.0097(13) 0.0202(14) -0.0149(14)
C24 0.0435(18) 0.0385(18) 0.0438(19) 0.0161(15) 0.0218(15) -0.0038(14)
C02E 0.0528(19) 0.0254(14) 0.0233(14) -0.0034(12) 0.0100(13) 0.0050(13)
C02F 0.068(2) 0.0265(15) 0.0228(14) 0.0014(12) 0.0108(14) 0.0073(15)
C02G 0.0395(15) 0.0232(13) 0.0170(12) 0.0019(11) 0.0129(11) 0.0007(11)
C02H 0.0376(18) 0.056(2) 0.0335(17) 0.0136(16) 0.0143(14) -0.0006(16)
C02I 0.050(2) 0.086(3) 0.0332(17) 0.030(2) 0.0259(15) 0.012(2)
C23 0.0376(16) 0.0288(16) 0.0456(19) 0.0128(14) 0.0163(14) 0.0011(12)
C39 0.045(2) 0.083(3) 0.038(2) -0.022(2) 0.0156(16) -0.003(2)
C30 0.058(2) 0.0265(15) 0.0438(19) -0.0006(14) 0.0250(17) 0.0049(15)
C34 0.0480(18) 0.0334(16) 0.0224(14) -0.0013(12) 0.0128(13) 0.0033(13)
C02N 0.0430(19) 0.050(2) 0.0358(17) 0.0000(16) 0.0070(14) 0.0065(16)
C37 0.0349(18) 0.066(3) 0.047(2) 0.028(2) 0.0037(15) 0.0050(17)
C02Q 0.055(2) 0.0253(16) 0.050(2) -0.0034(15) 0.0134(17) -0.0055(14)
C02R 0.081(3) 0.053(2) 0.0240(16) -0.0113(16) 0.0204(17) -0.016(2)
C32 0.0362(19) 0.099(4) 0.0367(19) -0.003(2) 0.0072(15) -0.020(2)
C02T 0.062(3) 0.075(3) 0.041(2) 0.024(2) 0.0008(19) 0.013(2)
C31 0.050(2) 0.065(3) 0.050(2) 0.011(2) 0.0329(18) -0.0033(19)
C02V 0.046(2) 0.080(3) 0.044(2) 0.005(2) 0.0049(17) -0.015(2)
C02X 0.091(4) 0.163(8) 0.034(2) -0.006(3) 0.023(2) -0.030(5)
C02Y 0.070(3) 0.114(5) 0.061(3) 0.039(3) 0.011(2) -0.015(3)
C032 0.083(3) 0.120(4) 0.067(3) 0.048(3) 0.039(2) 0.029(3)
C33 0.074(4) 0.093(5) 0.141(7) -0.006(5) 0.039(4) -0.021(4)

loop_
_atom_type_symbol
_atom_type_description
_atom_type_scat_dispersion_real
_atom_type_scat_dispersion_imag
_atom_type_scat_source
C C 0.0181 0.0091 'International Tables Vol C Tables 4.2.6.8 and 6.1.1.4'
H H 0.0000 0.0000 'International Tables Vol C Tables 4.2.6.8 and 6.1.1.4'
N N 0.0311 0.0180 'International Tables Vol C Tables 4.2.6.8 and 6.1.1.4'
O O 0.0492 0.0322 'International Tables Vol C Tables 4.2.6.8 and 6.1.1.4'

loop_
_geom_angle_atom_site_label_1
_geom_angle_atom_site_label_2
_geom_angle_atom_site_label_3
_geom_angle
C22 O2 C18 114.7(2)
C35 O5 C36 120.5(2)
C27 O8 N3 110.2(2)
C01K O009 N00M 109.7(2)
C00S O00A C01J 115.1(2)
C8 N1 C7 111.2(2)
C8 N1 C35 125.6(3)
C7 N1 C35 123.1(3)
C02H O00F C02I 123.5(3)
C01D N00G C01T 111.5(3)
C01D N00G C02N 122.3(3)
C01T N00G C02N 126.0(3)
O00D N00H C029 118.4(3)
O00K N00H O00D 124.4(3)
O00K N00H C029 117.1(3)
C29 N3 O8 105.1(3)
C01B N00L C024 109.5(3)
C01B N00L C02H 121.7(3)
C024 N00L C02H 128.1(3)
C027 N00M O009 106.0(3)
O6 N4 C28 118.8(3)
O6 N4 O7 124.1(4)
O7 N4 C28 117.1(4)
C017 N2 C15 111.6(3)
C017 N2 C32 124.1(3)
C15 N2 C32 124.2(3)
O3 C8 N1 125.7(3)
O3 C8 C1 126.8(3)
N1 C8 C1 107.5(2)
O8 C27 C28 108.1(3)
O8 C27 C17 117.5(2)
C28 C27 C17 134.0(3)
C7 C6 H6 121.5
C5 C6 H6 121.5
C5 C6 C7 117.0(3)
O00A C00S C01L 122.6(3)
O00A C00S C020 117.8(3)
C020 C00S C01L 119.6(3)
C11 C10 C9 131.3(3)
C11 C10 C15 120.1(3)
C15 C10 C9 108.6(2)
C7 C2 C1 109.9(3)
C3 C2 C7 119.3(3)
C3 C2 C1 130.6(3)
O1 C20 C21 123.0(3)
O1 C20 C19 122.8(3)
C21 C20 C19 114.0(3)
C01Q C00W C024 120.4(3)
C01Q C00W C02A 129.7(3)
C024 C00W C02A 109.6(3)
C6 C7 N1 128.0(3)
C6 C7 C2 122.6(3)
C2 C7 N1 109.3(2)
C10 C11 H11 120.2
C10 C11 C12 119.6(3)
C12 C11 H11 120.2
C12 C13 H13 118.5
C12 C13 C14 123.0(3)
C14 C13 H13 118.5
N4 C28 C29 127.3(3)
C27 C28 N4 127.1(3)
C27 C28 C29 105.6(3)
C11 C12 C34 120.2(3)
C13 C12 C11 118.8(3)
C13 C12 C34 120.9(3)
C27 C17 H17 107.6
C27 C17 C18 109.1(2)
C27 C17 C9 112.9(2)
C18 C17 H17 107.6
C18 C17 C9 112.0(2)
C9 C17 H17 107.6
C21 C26 H26 118.8
C25 C26 H26 118.8
C25 C26 C21 122.4(3)
O2 C18 C17 105.4(2)
O2 C18 H18 109.8
O2 C18 C19 111.7(2)
C17 C18 H18 109.8
C19 C18 C17 110.3(2)
C19 C18 H18 109.8
O5 C36 C38 101.9(2)
O5 C36 C39 108.4(3)
O5 C36 C37 111.0(3)
C39 C36 C38 110.3(3)
C39 C36 C37 114.2(4)
C37 C36 C38 110.3(3)
H16A C16 H16B 107.8
C19 C16 H16A 109.1
C19 C16 H16B 109.1
C19 C16 C1 112.7(2)
C1 C16 H16A 109.1
C1 C16 H16B 109.1
O003 C017 N2 125.4(3)
O003 C017 C9 126.1(3)
N2 C017 C9 108.5(2)
C26 C21 C20 120.6(3)
C22 C21 C20 119.8(3)
C22 C21 C26 119.2(3)
C10 C9 C17 112.5(2)
C10 C9 C017 101.6(2)
C10 C9 C1 111.7(2)
C17 C9 C1 110.2(2)
C017 C9 C17 112.2(2)
C017 C9 C1 108.3(2)
O5 C35 N1 109.1(2)
O4 C35 O5 128.8(3)
O4 C35 N1 122.0(3)
O007 C01B N00L 124.9(3)
O007 C01B C02A 125.9(3)
N00L C01B C02A 109.2(3)
O00B C01D N00G 125.7(3)
O00B C01D C023 126.3(3)
N00G C01D C023 108.0(3)
C2 C3 H3 120.5
C2 C3 C4 119.0(3)
C4 C3 H3 120.5
C10 C15 N2 109.7(3)
C14 C15 N2 128.6(3)
C14 C15 C10 121.7(3)
C024 C01G H01G 121.2
C02F C01G H01G 121.2
C02F C01G C024 117.6(3)
C01J C01H H01H 107.7
C01J C01H C023 112.1(2)
C01K C01H H01H 107.7
C01K C01H C01J 109.7(2)
C01K C01H C023 111.7(3)
C023 C01H H01H 107.7
C20 C19 C16 113.0(2)
C20 C19 H19 107.8
C18 C19 C20 110.0(2)
C18 C19 C16 110.2(2)
C18 C19 H19 107.8
C16 C19 H19 107.8
O00A C01J C01H 106.2(2)
O00A C01J H01J 109.8
O00A C01J C02G 111.1(2)
C01H C01J H01J 109.8
C02G C01J C01H 109.9(2)
C02G C01J H01J 109.8
O009 C01K C01H 115.9(3)
O009 C01K C029 107.9(3)
C029 C01K C01H 136.1(3)
C00S C01L C01X 120.8(3)
C00S C01L C02B 119.8(3)
C02B C01L C01X 119.3(3)
O2 C22 C21 124.5(3)
O2 C22 C23 115.6(3)
C21 C22 C23 119.9(3)
C01W C01N C02R 119.3(4)
C021 C01N C01W 119.0(3)
C021 C01N C02R 121.6(3)
C13 C14 H14 121.7
C15 C14 C13 116.7(3)
C15 C14 H14 121.7
C8 C1 C9 110.6(2)
C2 C1 C8 102.0(2)
C2 C1 C16 110.3(2)
C2 C1 C9 113.8(2)
C16 C1 C8 107.5(2)
C16 C1 C9 112.0(2)
C00W C01Q H01Q 120.5
C00W C01Q C02E 119.1(3)
C02E C01Q H01Q 120.5
C020 C01S H01S 118.9
C025 C01S H01S 118.9
C025 C01S C020 122.3(3)
C01Y C01T N00G 128.4(3)
C01Y C01T C022 121.7(3)
C022 C01T N00G 109.9(3)
H01A C01U H01B 107.9
C02A C01U H01A 109.2
C02A C01U H01B 109.2
C02G C01U H01A 109.2
C02G C01U H01B 109.2
C02G C01U C02A 112.2(2)
N3 C29 C28 111.0(3)
N3 C29 C30 120.0(3)
C28 C29 C30 129.0(3)
C01N C01W H01W 120.6
C022 C01W C01N 118.9(3)
C022 C01W H01W 120.6
O008 C01X C01L 123.5(3)
O008 C01X C02G 123.1(3)
C01L C01X C02G 113.4(3)
C01T C01Y H01Y 121.5
C021 C01Y C01T 117.0(3)
C021 C01Y H01Y 121.5
C26 C25 C24 117.1(3)
C26 C25 C31 122.9(4)
C24 C25 C31 120.0(3)
C00S C020 C01S 119.9(4)
C00S C020 H020 120.1
C01S C020 H020 120.1
C01N C021 C01Y 123.2(3)
C01N C021 H021 118.4
C01Y C021 H021 118.4
C01T C022 C01W 120.2(3)
C01T C022 C023 109.3(3)
C01W C022 C023 130.5(3)
C01D C023 C02A 108.2(2)
C01H C023 C01D 111.8(2)
C01H C023 C02A 110.7(3)
C022 C023 C01D 101.1(3)
C022 C023 C01H 112.0(2)
C022 C023 C02A 112.6(2)
C00W C024 N00L 109.7(3)
C01G C024 N00L 129.3(3)
C01G C024 C00W 120.8(3)
C01S C025 C02B 118.0(3)
C01S C025 C02T 121.6(4)
C02B C025 C02T 120.3(4)
C6 C5 H5 119.1
C4 C5 C6 121.7(3)
C4 C5 H5 119.1
N00M C027 C029 110.1(3)
N00M C027 C02Q 119.5(3)
C029 C027 C02Q 130.4(3)
C36 C38 H38A 109.5
C36 C38 H38B 109.5
C36 C38 H38C 109.5
H38A C38 H38B 109.5
H38A C38 H38C 109.5
H38B C38 H38C 109.5
C01K C029 N00H 127.3(3)
C01K C029 C027 106.4(3)
C027 C029 N00H 126.4(3)
C00W C02A C01B 101.7(2)
C00W C02A C01U 110.8(2)
C00W C02A C023 112.2(2)
C01B C02A C01U 110.7(2)
C01B C02A C023 108.7(2)
C01U C02A C023 112.2(2)
C01L C02B C025 120.4(4)
C01L C02B H02B 119.8
C025 C02B H02B 119.8
C3 C4 H4 119.8
C5 C4 C3 120.4(3)
C5 C4 H4 119.8
C25 C24 H24 118.9
C23 C24 C25 122.2(3)
C23 C24 H24 118.9
C01Q C02E H02E 120.0
C02F C02E C01Q 120.0(3)
C02F C02E H02E 120.0
C01G C02F H02F 119.0
C02E C02F C01G 122.1(3)
C02E C02F H02F 119.0
C01J C02G C01U 112.0(3)
C01J C02G C01X 108.1(2)
C01J C02G H02G 108.5
C01U C02G C01X 111.3(2)
C01U C02G H02G 108.5
C01X C02G H02G 108.5
O00F C02H N00L 111.1(3)
O01R C02H O00F 125.0(4)
O01R C02H N00L 122.6(3)
O00F C02I C02Y 113.0(4)
O00F C02I C032 104.3(4)
C02X C02I O00F 107.6(4)
C02X C02I C02Y 112.1(5)
C02X C02I C032 108.9(5)
C032 C02I C02Y 110.5(5)
C22 C23 H23 120.4
C24 C23 C22 119.1(3)
C24 C23 H23 120.4
C36 C39 H39A 109.5
C36 C39 H39B 109.5
C36 C39 H39C 109.5
H39A C39 H39B 109.5
H39A C39 H39C 109.5
H39B C39 H39C 109.5
C29 C30 H30A 109.5
C29 C30 H30B 109.5
C29 C30 H30C 109.5
H30A C30 H30B 109.5
H30A C30 H30C 109.5
H30B C30 H30C 109.5
C12 C34 H34A 109.5
C12 C34 H34B 109.5
C12 C34 H34C 109.5
H34A C34 H34B 109.5
H34A C34 H34C 109.5
H34B C34 H34C 109.5
N00G C02N H02A 109.1
N00G C02N H02C 109.1
N00G C02N C02V 112.5(4)
H02A C02N H02C 107.8
C02V C02N H02A 109.1
C02V C02N H02C 109.1
C36 C37 H37A 109.5
C36 C37 H37B 109.5
C36 C37 H37C 109.5
H37A C37 H37B 109.5
H37A C37 H37C 109.5
H37B C37 H37C 109.5
C027 C02Q H02D 109.5
C027 C02Q H02H 109.5
C027 C02Q H02I 109.5
H02D C02Q H02H 109.5
H02D C02Q H02I 109.5
H02H C02Q H02I 109.5
C01N C02R H02J 109.5
C01N C02R H02K 109.5
C01N C02R H02L 109.5
H02J C02R H02K 109.5
H02J C02R H02L 109.5
H02K C02R H02L 109.5
N2 C32 H32 121.2
C33 C32 N2 117.6(5)
C33 C32 H32 121.2
C025 C02T H02M 109.5
C025 C02T H02N 109.5
C025 C02T H02O 109.5
H02M C02T H02N 109.5
H02M C02T H02O 109.5
H02N C02T H02O 109.5
C25 C31 H31A 109.5
C25 C31 H31B 109.5
C25 C31 H31C 109.5
H31A C31 H31B 109.5
H31A C31 H31C 109.5
H31B C31 H31C 109.5
C02N C02V H02P 109.5
C02N C02V H02Q 109.5
C02N C02V H02R 109.5
H02P C02V H02Q 109.5
H02P C02V H02R 109.5
H02Q C02V H02R 109.5
C02I C02X H02S 109.5
C02I C02X H02T 109.5
C02I C02X H02U 109.5
H02S C02X H02T 109.5
H02S C02X H02U 109.5
H02T C02X H02U 109.5
C02I C02Y H02V 109.5
C02I C02Y H02W 109.5
C02I C02Y H02X 109.5
H02V C02Y H02W 109.5
H02V C02Y H02X 109.5
H02W C02Y H02X 109.5
C02I C032 H03A 109.5
C02I C032 H03B 109.5
C02I C032 H03C 109.5
H03A C032 H03B 109.5
H03A C032 H03C 109.5
H03B C032 H03C 109.5
C32 C33 H33A 109.5
C32 C33 H33B 109.5
C32 C33 H33C 109.5
H33A C33 H33B 109.5
H33A C33 H33C 109.5
H33B C33 H33C 109.5

loop_
_geom_bond_atom_site_label_1
_geom_bond_atom_site_label_2
_geom_bond_distance
O3 C8 1.210(4)
O2 C18 1.447(3)
O2 C22 1.367(4)
O003 C017 1.233(4)
O1 C20 1.214(4)
O5 C36 1.492(4)
O5 C35 1.319(4)
O8 N3 1.434(3)
O8 C27 1.325(4)
O007 C01B 1.209(4)
O008 C01X 1.214(4)
O009 N00M 1.426(3)
O009 C01K 1.331(4)
O00A C00S 1.363(4)
O00A C01J 1.440(4)
O00B C01D 1.223(4)
O4 C35 1.193(4)
O00D N00H 1.234(4)
N1 C8 1.396(4)
N1 C7 1.416(4)
N1 C35 1.423(4)
O00F C02H 1.266(5)
O00F C02I 1.487(4)
N00G C01D 1.368(4)
N00G C01T 1.405(4)
N00G C02N 1.454(5)
N00H O00K 1.224(4)
N00H C029 1.425(4)
O6 N4 1.226(5)
N3 C29 1.296(5)
N00L C01B 1.411(4)
N00L C024 1.421(5)
N00L C02H 1.426(4)
N00M C027 1.298(5)
N4 C28 1.410(5)
N4 O7 1.231(5)
N2 C017 1.354(4)
N2 C15 1.400(4)
N2 C32 1.466(5)
C8 C1 1.545(4)
C27 C28 1.370(4)
C27 C17 1.502(4)
C6 H6 0.9300
C6 C7 1.386(4)
C6 C5 1.384(5)
C00S C01L 1.388(5)
C00S C020 1.381(5)
C10 C11 1.390(4)
C10 C9 1.515(4)
C10 C15 1.395(4)
C2 C7 1.387(4)
C2 C3 1.384(4)
C2 C1 1.517(4)
C20 C21 1.474(4)
C20 C19 1.518(4)
C00W C01Q 1.388(5)
C00W C024 1.401(4)
C00W C02A 1.525(4)
C11 H11 0.9300
C11 C12 1.394(4)
C13 H13 0.9300
C13 C12 1.387(5)
C13 C14 1.397(5)
C28 C29 1.429(5)
C12 C34 1.509(4)
C17 H17 0.9800
C17 C18 1.533(4)
C17 C9 1.554(4)
C26 H26 0.9300
C26 C21 1.406(4)
C26 C25 1.374(5)
C18 H18 0.9800
C18 C19 1.514(4)
C36 C38 1.514(4)
C36 C39 1.495(5)
C36 C37 1.497(6)
C16 H16A 0.9700
C16 H16B 0.9700
C16 C19 1.528(4)
C16 C1 1.541(4)
C017 C9 1.542(4)
C21 C22 1.387(5)
C9 C1 1.568(4)
C01B C02A 1.525(4)
C01D C023 1.560(4)
C3 H3 0.9300
C3 C4 1.394(5)
C15 C14 1.389(4)
C01G H01G 0.9300
C01G C024 1.393(5)
C01G C02F 1.392(6)
C01H H01H 0.9800
C01H C01J 1.531(4)
C01H C01K 1.507(4)
C01H C023 1.556(4)
C19 H19 0.9800
C01J H01J 0.9800
C01J C02G 1.519(4)
C01K C029 1.364(4)
C01L C01X 1.492(4)
C01L C02B 1.398(5)
C22 C23 1.412(4)
C01N C01W 1.399(4)
C01N C021 1.376(6)
C01N C02R 1.519(5)
C14 H14 0.9300
C01Q H01Q 0.9300
C01Q C02E 1.390(5)
O01R C02H 1.237(6)
C01S H01S 0.9300
C01S C020 1.382(6)
C01S C025 1.365(6)
C01T C01Y 1.384(5)
C01T C022 1.386(5)
C01U H01A 0.9700
C01U H01B 0.9700
C01U C02A 1.540(4)
C01U C02G 1.524(4)
C29 C30 1.496(4)
C01W H01W 0.9300
C01W C022 1.387(5)
C01X C02G 1.526(4)
C01Y H01Y 0.9300
C01Y C021 1.377(5)
C25 C24 1.413(6)
C25 C31 1.502(5)
C020 H020 0.9300
C021 H021 0.9300
C022 C023 1.519(4)
C023 C02A 1.563(4)
C025 C02B 1.408(5)
C025 C02T 1.505(6)
C5 H5 0.9300
C5 C4 1.378(6)
C027 C029 1.423(5)
C027 C02Q 1.501(5)
C38 H38A 0.9600
C38 H38B 0.9600
C38 H38C 0.9600
C02B H02B 0.9300
C4 H4 0.9300
C24 H24 0.9300
C24 C23 1.379(5)
C02E H02E 0.9300
C02E C02F 1.382(5)
C02F H02F 0.9300
C02G H02G 0.9800
C02I C02X 1.462(10)
C02I C02Y 1.555(7)
C02I C032 1.501(8)
C23 H23 0.9300
C39 H39A 0.9600
C39 H39B 0.9600
C39 H39C 0.9600
C30 H30A 0.9600
C30 H30B 0.9600
C30 H30C 0.9600
C34 H34A 0.9600
C34 H34B 0.9600
C34 H34C 0.9600
C02N H02A 0.9700
C02N H02C 0.9700
C02N C02V 1.507(6)
C37 H37A 0.9600
C37 H37B 0.9600
C37 H37C 0.9600
C02Q H02D 0.9600
C02Q H02H 0.9600
C02Q H02I 0.9600
C02R H02J 0.9600
C02R H02K 0.9600
C02R H02L 0.9600
C32 H32 0.9300
C32 C33 1.401(9)
C02T H02M 0.9600
C02T H02N 0.9600
C02T H02O 0.9600
C31 H31A 0.9600
C31 H31B 0.9600
C31 H31C 0.9600
C02V H02P 0.9600
C02V H02Q 0.9600
C02V H02R 0.9600
C02X H02S 0.9600
C02X H02T 0.9600
C02X H02U 0.9600
C02Y H02V 0.9600
C02Y H02W 0.9600
C02Y H02X 0.9600
C032 H03A 0.9600
C032 H03B 0.9600
C032 H03C 0.9600
C33 H33A 0.9600
C33 H33B 0.9600
C33 H33C 0.9600

loop_
_smtbx_masks_void_nr
_smtbx_masks_void_average_x
_smtbx_masks_void_average_y
_smtbx_masks_void_average_z
_smtbx_masks_void_volume
_smtbx_masks_void_count_electrons
1 0.000 -0.036 0.500 9.3 0.0
2 0.000 0.549 -0.573 1147.2 270.2
3 0.500 0.049 -0.043 1147.2 270.2
4 0.500 0.464 0.500 9.3 0.0
